data_4324459
loop_
_publ_author_name
'Zachariah M. Heiden'
'Michael Schedler'
'Douglas W. Stephan'

_publ_contact_author
; 
Douglas W. Stephan 
University of Toronto 
Department of Chemistry 
80 St. George St. 
Toronto, Ontario M5S 3H6 
Canada
;
_publ_contact_author_email dstephan@chem.utoronto.ca
_publ_contact_author_fax '1  416 978 8940'
_publ_contact_author_phone '1  416 946 3294'
_publ_section_title
;
 Synthesis and Reactivity of o-Benzylphosphino- and
 o-\a-Methylbenzyl(N,N-dimethyl)amine-Boranes
;
_journal_name_full 'Inorganic Chemistry'
_journal_page_first 1470
_journal_page_last 1479
_journal_paper_doi 10.1021/ic102044z
_journal_volume 50
_journal_year 2011
_chemical_formula_moiety 'C22 H36 B N'
_chemical_formula_sum 'C22 H35 B N'
_chemical_formula_weight 324.32
_chemical_name_systematic
; 
 ? 
;
_space_group_IT_number 14
_symmetry_cell_setting monoclinic
_symmetry_space_group_name_Hall '-P 2yn'
_symmetry_space_group_name_H-M 'P 1 21/n 1'
_atom_sites_solution_hydrogens geom
_atom_sites_solution_primary direct
_atom_sites_solution_secondary difmap
_audit_creation_method SHELXL-97
_cell_angle_alpha 90.00
_cell_angle_beta 105.658(3)
_cell_angle_gamma 90.00
_cell_formula_units_Z 4
_cell_length_a 8.5311(5)
_cell_length_b 17.7333(11)
_cell_length_c 13.3028(8)
_cell_measurement_reflns_used 3325
_cell_measurement_temperature 296(2)
_cell_measurement_theta_max 26.43
_cell_measurement_theta_min 2.56
_cell_volume 1937.8(2)
_computing_cell_refinement 'Bruker SMART'
_computing_data_collection 'Bruker SMART'
_computing_data_reduction 'Bruker SAINT'
_computing_molecular_graphics 'Bruker SHELXTL'
_computing_publication_material 'Bruker SHELXTL'
_computing_structure_refinement 'Bruker SHELXTL'
_computing_structure_solution 'Bruker SHELXTL'
_diffrn_ambient_temperature 296(2)
_diffrn_measured_fraction_theta_full 1.000
_diffrn_measured_fraction_theta_max 1.000
_diffrn_measurement_device_type 'CCD area detector'
_diffrn_measurement_method 'phi and omega scans'
_diffrn_radiation_monochromator graphite
_diffrn_radiation_source 'fine-focus sealed tube'
_diffrn_radiation_type MoK\a
_diffrn_radiation_wavelength 0.71073
_diffrn_reflns_av_R_equivalents 0.0434
_diffrn_reflns_av_sigmaI/netI 0.0465
_diffrn_reflns_limit_h_max 10
_diffrn_reflns_limit_h_min -10
_diffrn_reflns_limit_k_max 22
_diffrn_reflns_limit_k_min -21
_diffrn_reflns_limit_l_max 16
_diffrn_reflns_limit_l_min -16
_diffrn_reflns_number 16160
_diffrn_reflns_theta_full 26.48
_diffrn_reflns_theta_max 26.48
_diffrn_reflns_theta_min 1.96
_exptl_absorpt_coefficient_mu 0.062
_exptl_absorpt_correction_type none
_exptl_crystal_colour colourless
_exptl_crystal_density_diffrn 1.112
_exptl_crystal_description block
_exptl_crystal_F_000 716
_exptl_crystal_size_max 0.40
_exptl_crystal_size_mid 0.25
_exptl_crystal_size_min 0.20
_refine_diff_density_max 0.286
_refine_diff_density_min -0.209
_refine_diff_density_rms 0.041
_refine_ls_extinction_method none
_refine_ls_goodness_of_fit_ref 1.034
_refine_ls_hydrogen_treatment none
_refine_ls_matrix_type full
_refine_ls_number_parameters 220
_refine_ls_number_reflns 4014
_refine_ls_number_restraints 0
_refine_ls_restrained_S_all 1.034
_refine_ls_R_factor_all 0.0717
_refine_ls_R_factor_gt 0.0463
_refine_ls_shift/su_max 0.000
_refine_ls_shift/su_mean 0.000
_refine_ls_structure_factor_coef Fsqd
_refine_ls_weighting_details 'calc w=1/[\s^2^(Fo^2^)+(0.0554P)^2^+0.3290P] where P=(Fo^2^+2Fc^2^)/3'
_refine_ls_weighting_scheme calc
_refine_ls_wR_factor_gt 0.1069
_refine_ls_wR_factor_ref 0.1186
_reflns_number_gt 2901
_reflns_number_total 4014
_reflns_threshold_expression >2sigma(I)
_cod_data_source_file ic102044z_si_003_08.cif
_cod_data_source_block zmh005_14_complex12
_cod_original_sg_symbol_Hall '-P 2yn '
_cod_original_sg_symbol_H-M 'P 1 21/n 1 '
_cod_database_code 4324459

loop_
_symmetry_equiv_pos_as_xyz
'x, y, z'
'-x+1/2, y+1/2, -z+1/2'
'-x, -y, -z'
'x-1/2, -y-1/2, z-1/2'

loop_
_atom_site_label
_atom_site_type_symbol
_atom_site_fract_x
_atom_site_fract_y
_atom_site_fract_z
_atom_site_U_iso_or_equiv
_atom_site_adp_type
_atom_site_occupancy
_atom_site_symmetry_multiplicity
_atom_site_calc_flag
_atom_site_refinement_flags
N1 N 0.59350(14) 0.17935(7) 0.07223(9) 0.0202(3) Uani 1 1 d .
C1 C 0.33735(17) 0.15373(8) -0.06596(11) 0.0185(3) Uani 1 1 d .
C2 C 0.18982(18) 0.12475(8) -0.12544(11) 0.0229(3) Uani 1 1 d .
H2 H 0.0981 0.1284 -0.1007 0.027 Uiso 1 1 calc R
C3 C 0.1772(2) 0.09037(9) -0.22138(12) 0.0270(4) Uani 1 1 d .
H3 H 0.0778 0.0709 -0.2597 0.032 Uiso 1 1 calc R
C4 C 0.3121(2) 0.08517(9) -0.25976(12) 0.0282(4) Uani 1 1 d .
H4 H 0.3031 0.0625 -0.3241 0.034 Uiso 1 1 calc R
C5 C 0.46076(19) 0.11364(9) -0.20247(12) 0.0255(4) Uani 1 1 d .
H5 H 0.5518 0.1104 -0.2281 0.031 Uiso 1 1 calc R
C6 C 0.47186(17) 0.14694(8) -0.10661(11) 0.0197(3) Uani 1 1 d .
C7 C 0.62416(17) 0.18110(9) -0.03544(11) 0.0219(3) Uani 1 1 d .
H7 H 0.6255 0.2343 -0.0551 0.026 Uiso 1 1 calc R
C8 C 0.78403(19) 0.14724(10) -0.04292(13) 0.0310(4) Uani 1 1 d .
H8A H 0.7812 0.0935 -0.0344 0.047 Uiso 1 1 calc R
H8B H 0.8719 0.1681 0.0109 0.047 Uiso 1 1 calc R
H8C H 0.8001 0.1587 -0.1100 0.047 Uiso 1 1 calc R
C9 C 0.64224(19) 0.10432(9) 0.12131(12) 0.0269(4) Uani 1 1 d .
H9A H 0.7569 0.0971 0.1313 0.040 Uiso 1 1 calc R
H9B H 0.5833 0.0654 0.0766 0.040 Uiso 1 1 calc R
H9C H 0.6179 0.1022 0.1876 0.040 Uiso 1 1 calc R
C10 C 0.69535(18) 0.23678(9) 0.14141(12) 0.0294(4) Uani 1 1 d .
H10A H 0.6695 0.2374 0.2073 0.044 Uiso 1 1 calc R
H10B H 0.6741 0.2856 0.1093 0.044 Uiso 1 1 calc R
H10C H 0.8083 0.2245 0.1523 0.044 Uiso 1 1 calc R
C11 C 0.30078(18) 0.15027(8) 0.13029(11) 0.0196(3) Uani 1 1 d .
H11 H 0.1862 0.1651 0.1048 0.023 Uiso 1 1 calc R
C12 C 0.28879(19) 0.06391(8) 0.13370(12) 0.0246(3) Uani 1 1 d .
H12A H 0.2572 0.0444 0.0630 0.029 Uiso 1 1 calc R
H12B H 0.3947 0.0432 0.1687 0.029 Uiso 1 1 calc R
C13 C 0.16445(19) 0.03876(9) 0.19118(12) 0.0280(4) Uani 1 1 d .
H13A H 0.0572 0.0570 0.1541 0.034 Uiso 1 1 calc R
H13B H 0.1606 -0.0159 0.1928 0.034 Uiso 1 1 calc R
C14 C 0.2101(2) 0.06925(10) 0.30217(13) 0.0317(4) Uani 1 1 d .
H14A H 0.3112 0.0461 0.3413 0.038 Uiso 1 1 calc R
H14B H 0.1262 0.0556 0.3356 0.038 Uiso 1 1 calc R
C15 C 0.2302(2) 0.15458(9) 0.30500(13) 0.0308(4) Uani 1 1 d .
H15A H 0.2715 0.1709 0.3769 0.037 Uiso 1 1 calc R
H15B H 0.1246 0.1779 0.2767 0.037 Uiso 1 1 calc R
C16 C 0.34656(19) 0.18097(9) 0.24240(11) 0.0246(4) Uani 1 1 d .
H16A H 0.4561 0.1647 0.2778 0.030 Uiso 1 1 calc R
H16B H 0.3463 0.2356 0.2401 0.030 Uiso 1 1 calc R
C17 C 0.34508(17) 0.28474(8) 0.04573(11) 0.0185(3) Uani 1 1 d .
H17 H 0.4111 0.3050 0.1123 0.022 Uiso 1 1 calc R
C18 C 0.16605(18) 0.30207(8) 0.04111(12) 0.0246(4) Uani 1 1 d .
H18A H 0.0968 0.2830 -0.0242 0.030 Uiso 1 1 calc R
H18B H 0.1377 0.2755 0.0975 0.030 Uiso 1 1 calc R
C19 C 0.1320(2) 0.38604(9) 0.04959(13) 0.0305(4) Uani 1 1 d .
H19A H 0.0168 0.3931 0.0426 0.037 Uiso 1 1 calc R
H19B H 0.1914 0.4040 0.1182 0.037 Uiso 1 1 calc R
C20 C 0.1804(2) 0.43261(9) -0.03304(12) 0.0272(4) Uani 1 1 d .
H20A H 0.1086 0.4209 -0.1012 0.033 Uiso 1 1 calc R
H20B H 0.1688 0.4858 -0.0196 0.033 Uiso 1 1 calc R
C21 C 0.35469(19) 0.41641(9) -0.03285(12) 0.0265(4) Uani 1 1 d .
H21A H 0.4273 0.4360 0.0310 0.032 Uiso 1 1 calc R
H21B H 0.3788 0.4423 -0.0911 0.032 Uiso 1 1 calc R
C22 C 0.38619(19) 0.33213(8) -0.04089(12) 0.0249(4) Uani 1 1 d .
H22A H 0.5000 0.3247 -0.0379 0.030 Uiso 1 1 calc R
H22B H 0.3218 0.3140 -0.1082 0.030 Uiso 1 1 calc R
B1 B 0.38273(19) 0.19297(9) 0.04762(13) 0.0182(4) Uani 1 1 d .

loop_
_atom_site_aniso_label
_atom_site_aniso_U_11
_atom_site_aniso_U_22
_atom_site_aniso_U_33
_atom_site_aniso_U_23
_atom_site_aniso_U_13
_atom_site_aniso_U_12
N1 0.0195(6) 0.0191(7) 0.0222(6) -0.0004(5) 0.0058(5) -0.0006(5)
C1 0.0210(7) 0.0138(7) 0.0218(7) 0.0029(6) 0.0075(6) 0.0006(6)
C2 0.0229(8) 0.0212(8) 0.0257(8) 0.0018(6) 0.0082(7) 0.0000(6)
C3 0.0312(9) 0.0236(9) 0.0232(8) -0.0011(6) 0.0023(7) -0.0045(7)
C4 0.0416(10) 0.0236(9) 0.0199(8) -0.0035(6) 0.0094(7) 0.0023(7)
C5 0.0305(9) 0.0229(8) 0.0268(8) 0.0019(7) 0.0143(7) 0.0048(7)
C6 0.0229(8) 0.0156(7) 0.0224(7) 0.0023(6) 0.0092(6) 0.0012(6)
C7 0.0209(8) 0.0203(8) 0.0266(8) 0.0011(6) 0.0103(7) 0.0003(6)
C8 0.0238(8) 0.0326(10) 0.0411(10) -0.0009(8) 0.0163(8) 0.0016(7)
C9 0.0223(8) 0.0281(9) 0.0315(9) 0.0074(7) 0.0089(7) 0.0062(7)
C10 0.0226(8) 0.0310(9) 0.0317(9) -0.0051(7) 0.0022(7) -0.0025(7)
C11 0.0203(7) 0.0171(8) 0.0223(7) 0.0026(6) 0.0075(6) 0.0028(6)
C12 0.0307(8) 0.0189(8) 0.0275(8) 0.0011(6) 0.0136(7) 0.0006(7)
C13 0.0293(9) 0.0219(9) 0.0366(9) 0.0047(7) 0.0153(8) -0.0003(7)
C14 0.0366(9) 0.0302(9) 0.0343(9) 0.0082(7) 0.0201(8) 0.0000(8)
C15 0.0387(9) 0.0310(10) 0.0273(8) 0.0006(7) 0.0169(8) 0.0038(8)
C16 0.0306(9) 0.0216(8) 0.0234(8) 0.0011(6) 0.0101(7) 0.0019(7)
C17 0.0209(7) 0.0163(7) 0.0185(7) -0.0006(6) 0.0058(6) -0.0002(6)
C18 0.0264(8) 0.0193(8) 0.0312(8) 0.0034(6) 0.0131(7) 0.0029(6)
C19 0.0369(9) 0.0225(9) 0.0369(9) 0.0046(7) 0.0185(8) 0.0097(7)
C20 0.0357(9) 0.0195(8) 0.0260(8) -0.0001(6) 0.0078(7) 0.0047(7)
C21 0.0335(9) 0.0177(8) 0.0290(8) 0.0044(6) 0.0100(7) -0.0008(7)
C22 0.0287(8) 0.0201(8) 0.0287(8) 0.0042(6) 0.0125(7) 0.0030(6)
B1 0.0149(8) 0.0181(9) 0.0220(8) 0.0003(7) 0.0056(7) 0.0004(7)

loop_
_atom_type_symbol
_atom_type_description
_atom_type_scat_dispersion_real
_atom_type_scat_dispersion_imag
_atom_type_scat_source
C C 0.0033 0.0016 'International Tables Vol C Tables 4.2.6.8 and 6.1.1.4'
H H 0.0000 0.0000 'International Tables Vol C Tables 4.2.6.8 and 6.1.1.4'
B B 0.0013 0.0007 'International Tables Vol C Tables 4.2.6.8 and 6.1.1.4'
N N 0.0061 0.0033 'International Tables Vol C Tables 4.2.6.8 and 6.1.1.4'

loop_
_geom_angle_atom_site_label_1
_geom_angle_atom_site_label_2
_geom_angle_atom_site_label_3
_geom_angle
C10 N1 C9 107.05(12)
C10 N1 C7 110.37(11)
C9 N1 C7 109.35(11)
C10 N1 B1 114.81(11)
C9 N1 B1 110.80(11)
C7 N1 B1 104.41(10)
C2 C1 C6 117.29(13)
C2 C1 B1 130.06(13)
C6 C1 B1 112.62(12)
C1 C2 C3 121.15(14)
C1 C2 H2 119.4
C3 C2 H2 119.4
C4 C3 C2 120.12(15)
C4 C3 H3 119.9
C2 C3 H3 119.9
C3 C4 C5 120.13(14)
C3 C4 H4 119.9
C5 C4 H4 119.9
C6 C5 C4 119.09(14)
C6 C5 H5 120.5
C4 C5 H5 120.5
C5 C6 C1 122.21(14)
C5 C6 C7 125.50(13)
C1 C6 C7 112.28(12)
C6 C7 C8 115.84(13)
C6 C7 N1 104.11(11)
C8 C7 N1 116.02(12)
C6 C7 H7 106.7
C8 C7 H7 106.7
N1 C7 H7 106.7
C7 C8 H8A 109.5
C7 C8 H8B 109.5
H8A C8 H8B 109.5
C7 C8 H8C 109.5
H8A C8 H8C 109.5
H8B C8 H8C 109.5
N1 C9 H9A 109.5
N1 C9 H9B 109.5
H9A C9 H9B 109.5
N1 C9 H9C 109.5
H9A C9 H9C 109.5
H9B C9 H9C 109.5
N1 C10 H10A 109.5
N1 C10 H10B 109.5
H10A C10 H10B 109.5
N1 C10 H10C 109.5
H10A C10 H10C 109.5
H10B C10 H10C 109.5
C16 C11 C12 109.04(12)
C16 C11 B1 116.42(12)
C12 C11 B1 121.61(12)
C16 C11 H11 102.1
C12 C11 H11 102.1
B1 C11 H11 102.1
C13 C12 C11 111.44(12)
C13 C12 H12A 109.3
C11 C12 H12A 109.3
C13 C12 H12B 109.3
C11 C12 H12B 109.3
H12A C12 H12B 108.0
C14 C13 C12 110.52(13)
C14 C13 H13A 109.5
C12 C13 H13A 109.5
C14 C13 H13B 109.5
C12 C13 H13B 109.5
H13A C13 H13B 108.1
C13 C14 C15 112.03(13)
C13 C14 H14A 109.2
C15 C14 H14A 109.2
C13 C14 H14B 109.2
C15 C14 H14B 109.2
H14A C14 H14B 107.9
C14 C15 C16 112.05(13)
C14 C15 H15A 109.2
C16 C15 H15A 109.2
C14 C15 H15B 109.2
C16 C15 H15B 109.2
H15A C15 H15B 107.9
C15 C16 C11 112.79(13)
C15 C16 H16A 109.0
C11 C16 H16A 109.0
C15 C16 H16B 109.0
C11 C16 H16B 109.0
H16A C16 H16B 107.8
C22 C17 C18 106.51(12)
C22 C17 B1 117.67(12)
C18 C17 B1 112.45(11)
C22 C17 H17 106.5
C18 C17 H17 106.5
B1 C17 H17 106.5
C19 C18 C17 113.42(13)
C19 C18 H18A 108.9
C17 C18 H18A 108.9
C19 C18 H18B 108.9
C17 C18 H18B 108.9
H18A C18 H18B 107.7
C20 C19 C18 112.49(13)
C20 C19 H19A 109.1
C18 C19 H19A 109.1
C20 C19 H19B 109.1
C18 C19 H19B 109.1
H19A C19 H19B 107.8
C21 C20 C19 110.77(13)
C21 C20 H20A 109.5
C19 C20 H20A 109.5
C21 C20 H20B 109.5
C19 C20 H20B 109.5
H20A C20 H20B 108.1
C20 C21 C22 112.15(13)
C20 C21 H21A 109.2
C22 C21 H21A 109.2
C20 C21 H21B 109.2
C22 C21 H21B 109.2
H21A C21 H21B 107.9
C21 C22 C17 113.66(12)
C21 C22 H22A 108.8
C17 C22 H22A 108.8
C21 C22 H22B 108.8
C17 C22 H22B 108.8
H22A C22 H22B 107.7
C1 B1 C11 113.03(12)
C1 B1 C17 114.38(12)
C11 B1 C17 110.35(11)
C1 B1 N1 95.18(10)
C11 B1 N1 114.34(11)
C17 B1 N1 108.82(11)

loop_
_geom_bond_atom_site_label_1
_geom_bond_atom_site_label_2
_geom_bond_distance
N1 C10 1.4857(19)
N1 C9 1.4909(19)
N1 C7 1.5243(18)
N1 B1 1.7552(19)
C1 C2 1.392(2)
C1 C6 1.3995(19)
C1 B1 1.613(2)
C2 C3 1.392(2)
C2 H2 0.9300
C3 C4 1.382(2)
C3 H3 0.9300
C4 C5 1.387(2)
C4 H4 0.9300
C5 C6 1.385(2)
C5 H5 0.9300
C6 C7 1.512(2)
C7 C8 1.518(2)
C7 H7 0.9800
C8 H8A 0.9600
C8 H8B 0.9600
C8 H8C 0.9600
C9 H9A 0.9600
C9 H9B 0.9600
C9 H9C 0.9600
C10 H10A 0.9600
C10 H10B 0.9600
C10 H10C 0.9600
C11 C16 1.536(2)
C11 C12 1.536(2)
C11 B1 1.639(2)
C11 H11 0.9800
C12 C13 1.532(2)
C12 H12A 0.9700
C12 H12B 0.9700
C13 C14 1.521(2)
C13 H13A 0.9700
C13 H13B 0.9700
C14 C15 1.522(2)
C14 H14A 0.9700
C14 H14B 0.9700
C15 C16 1.531(2)
C15 H15A 0.9700
C15 H15B 0.9700
C16 H16A 0.9700
C16 H16B 0.9700
C17 C22 1.5411(19)
C17 C18 1.5428(19)
C17 B1 1.658(2)
C17 H17 0.9800
C18 C19 1.527(2)
C18 H18A 0.9700
C18 H18B 0.9700
C19 C20 1.519(2)
C19 H19A 0.9700
C19 H19B 0.9700
C20 C21 1.514(2)
C20 H20A 0.9700
C20 H20B 0.9700
C21 C22 1.527(2)
C21 H21A 0.9700
C21 H21B 0.9700
C22 H22A 0.9700
C22 H22B 0.9700
